data_7027800
loop_
_publ_author_name
'Braunstein, Pierre'
'Durand, J\'er\^ome'
'Kickelbick, Guido'
'Knorr, Michael'
'Morise, Xavier'
'Pugin, Raphael'
'Tiripicchio, Antonio'
'Ugozzoli, Franco'

_publ_section_title
;
 Hydrocarbyl derivatives of dppm- or dppa-bridged alkoxysilyl
 heterobimetallic Fe--Pd complexes and CO insertion reactions. Crystal
 structures of [(OC)3{(MeO)3Si}&#xE010;Fe(\m-dppm)P&#xE011;d(8-mq)]
 (dppm&#x2005;=&#x2005;Ph2PCH2PPh2),
 [(OC)3&#xE010;Fe{\m-Si(OMe)2(&#xE012;OMe)}(\m-dppa)P&#xE013;&#xE011;dCl]
 and
 [(OC)3&#xE010;Fe{\m-Si(OMe)2(&#xE012;OMe)}(\m-dppa)P&#xE013;&#xE011;dPh]
 (dppa&#x2005;=&#x2005;Ph2PNHPPh2)&#x200A;&#x2020;
;
_journal_issue 23
_journal_name_full 'Journal of the Chemical Society, Dalton Transactions'
_journal_page_first 4175
_journal_paper_doi 10.1039/a907425b
_journal_year 1999
_chemical_compound_source ?
_chemical_formula_sum 'C47 H53 Fe N O6 P2 Pd Si'
_chemical_formula_weight 980.22
_chemical_name_systematic ?
_space_group_IT_number 14
_symmetry_cell_setting monoclinic
_symmetry_space_group_name_Hall '-P 2yn'
_symmetry_space_group_name_H-M 'P 1 21/n 1'
_cell_angle_alpha 90.00(0)
_cell_angle_beta 97.00(2)
_cell_angle_gamma 90.00(0)
_cell_formula_units_Z 4.00
_cell_length_a 11.562(2)
_cell_length_b 21.028(3)
_cell_length_c 18.837(3)
_cell_measurement_radiation Mokalpha
_cell_measurement_reflns_used 30
_cell_measurement_temperature 298
_cell_measurement_theta_max 19
_cell_measurement_theta_min 13
_cell_measurement_wavelength 0.71073
_cell_volume 4545.6(13)
_diffrn_ambient_temperature 298
_diffrn_radiation_monochromator graphite
_diffrn_radiation_type Mokapha
_diffrn_radiation_wavelength 0.71070
_diffrn_reflns_limit_h_max 13
_diffrn_reflns_limit_h_min -13
_diffrn_reflns_limit_k_max 24
_diffrn_reflns_limit_k_min 0
_diffrn_reflns_limit_l_max 21
_diffrn_reflns_limit_l_min 0
_diffrn_reflns_number 8470
_diffrn_reflns_reduction_process ?
_diffrn_reflns_theta_max 25
_diffrn_reflns_theta_min 3
_exptl_absorpt_coefficient_mu 0.8596
_exptl_crystal_density_diffrn 1.4323
_exptl_crystal_description ?
_exptl_crystal_F_000 2024.0
_exptl_crystal_size_max 0.23
_exptl_crystal_size_mid 0.20
_exptl_crystal_size_min 0.1
_refine_ls_goodness_of_fit_all 0.899
_refine_ls_number_constraints 1
_refine_ls_number_parameters 535
_refine_ls_number_reflns 2910
_refine_ls_number_restraints 0
_refine_ls_R_factor_all 0.055
_refine_ls_wR_factor_all 0.075
_cod_data_source_file 907425bsup1.cif
_cod_data_source_block (I)
_cod_depositor_comments
;
The following automatic conversions were performed:

'_cell_measurement_temperature' value '298K' was changed to '298' -
the value should be numeric and without a unit
designator.

'_diffrn_ambient_temperature' value '298K' was changed
to '298' - the value should be numeric and without a unit designator.

Automatic conversion script
Id: cif_fix_values 1891 2012-01-12 08:04:46Z andrius 
;
_cod_original_cell_volume 4546.(1)
_cod_original_sg_symbol_H-M ' P 21/N        '
_cod_original_formula_sum 'Pd1 Fe1 P2 Si1 O6 N1 C47 H53 '
_cod_database_code 7027800

loop_
_symmetry_equiv_pos_as_xyz
x,y,z
-x,-y,-z
-x+1/2,y+1/2,-z+1/2
x+1/2,-y+1/2,z+1/2

loop_
_atom_site_label
_atom_site_fract_x
_atom_site_fract_y
_atom_site_fract_z
_atom_site_U_iso_or_equiv
_atom_site_adp_type
_atom_site_type_symbol
_atom_site_calc_flag
Pd 0.1262(1) 0.11220(0) 0.3618(1) 0.0518(3) Uani Pd .
Fe 0.2390(2) 0.2329(1) 0.3736(1) 0.0537(7) Uani Fe .
P1 0.0241(3) 0.1394(2) 0.2583(2) 0.0499(12) Uani P .
P2 0.1775(3) 0.2571(2) 0.2614(2) 0.0520(12) Uani P .
Si 0.3061(4) 0.2365(2) 0.4924(2) 0.0690(16) Uani Si .
O1 0.4418(9) 0.2118(6) 0.5166(6) 0.0991(52) Uani O .
O2 0.3156(9) 0.3089(5) 0.5291(6) 0.0933(46) Uani O .
O3 0.2302(8) 0.1941(5) 0.5438(6) 0.0831(45) Uani O .
O4 0.3815(11) 0.3463(6) 0.3777(7) 0.1146(65) Uani O .
O5 0.0084(9) 0.2468(5) 0.4239(6) 0.0812(49) Uani O .
O6 0.3900(8) 0.1265(4) 0.3448(6) 0.0768(42) Uani O .
N 0.2141(10) 0.0554(5) 0.4464(6) 0.0587(47) Uani N .
C1 0.5341(16) 0.2205(14) 0.4813(14) 0.151(13) Uani C .
C2 0.2241(18) 0.3551(10) 0.5196(14) 0.127(11) Uani C .
C3 0.2609(17) 0.1898(13) 0.6177(9) 0.121(11) Uani C .
C4 0.3241(13) 0.3011(7) 0.3782(8) 0.0756(63) Uani C .
C5 0.1012(13) 0.2402(6) 0.4039(7) 0.0593(56) Uani C .
C6 0.3248(12) 0.1660(7) 0.3579(8) 0.0606(54) Uani C .
C7 -0.1352(11) 0.1299(6) 0.2528(7) 0.0517(51) Uiso C .
C8 -0.1931(13) 0.0830(7) 0.2112(8) 0.0772(68) Uiso C .
C9 -0.3180(16) 0.0753(9) 0.2134(10) 0.0597(49) Uiso C .
C10 -0.3700(18) 0.1143(9) 0.2555(10) 0.0793(71) Uiso C .
C11 -0.3175(15) 0.1591(8) 0.2961(9) 0.1015(86) Uiso C .
C12 -0.1933(13) 0.1680(8) 0.2965(8) 0.0870(72) Uiso C .
C13 0.0638(11) 0.0938(6) 0.1828(7) 0.0767(63) Uiso C .
C14 0.0175(12) 0.1055(7) 0.1150(8) 0.0571(56) Uiso C .
C15 0.0492(15) 0.0729(8) 0.0584(11) 0.0772(69) Uiso C .
C16 0.1362(17) 0.0274(10) 0.0695(12) 0.1054(86) Uiso C .
C17 0.1848(16) 0.0142(9) 0.1376(10) 0.1020(90) Uiso C .
C18 0.1516(13) 0.0470(7) 0.1961(9) 0.0782(45) Uiso C .
C19 0.0355(10) 0.2226(5) 0.2310(8) 0.0391(73) Uani C .
C20 0.1430(10) 0.3406(6) 0.2409(7) 0.0523(32) Uiso C .
C21 0.0664(14) 0.3707(8) 0.2798(10) 0.0889(49) Uiso C .
C22 0.0298(16) 0.4349(9) 0.2663(10) 0.0972(55) Uiso C .
C23 0.0751(14) 0.4665(8) 0.2132(8) 0.0795(47) Uiso C .
C24 0.1543(15) 0.4384(9) 0.1745(10) 0.0898(52) Uiso C .
C25 0.1879(13) 0.3733(7) 0.1876(8) 0.0695(41) Uiso C .
C26 0.2710(12) 0.2371(6) 0.1938(7) 0.0610(37) Uiso C .
C27 0.3901(14) 0.2421(8) 0.2109(10) 0.0872(48) Uiso C .
C28 0.4676(19) 0.2330(9) 0.1601(10) 0.1038(60) Uiso C .
C29 0.4247(18) 0.2160(8) 0.0934(11) 0.1016(58) Uiso C .
C30 0.3061(19) 0.2101(10) 0.0750(13) 0.1223(71) Uiso C .
C31 0.2308(17) 0.2221(8) 0.1269(9) 0.0939(52) Uiso C .
C32 0.0131(12) 0.0361(7) 0.3543(10) 0.0529(96) Uani C .
C33 0.0573(13) -0.0140(6) 0.4083(7) 0.0675(98) Uani C .
C34 -0.0008(15) -0.0713(7) 0.4143(9) 0.091(12) Uani C .
C35 0.0429(19) -0.1174(8) 0.4655(11) 0.132(17) Uani C .
C36 0.1415(16) -0.1071(8) 0.5087(9) 0.099(13) Uani C .
C37 0.2030(14) -0.0484(7) 0.5050(8) 0.069(11) Uani C .
C38 0.1579(12) -0.0020(6) 0.4545(7) 0.0626(91) Uani C .
C39 0.3076(14) 0.0671(7) 0.4876(9) 0.074(11) Uani C .
C40 0.3606(16) 0.0234(10) 0.5397(10) 0.085(13) Uani C .
C41 0.3066(17) -0.0332(10) 0.5480(10) 0.108(15) Uani C .
C42 0.1369(32) 0.0946(17) 0.7739(21) 0.229(14) Uiso C .
C43 0.1078(53) 0.1091(30) 0.8130(35) 0.336(29) Uiso C .
C44 0.1587(45) 0.0683(24) 0.8845(26) 0.321(22) Uiso C .
C45 0.2569(39) 0.0898(23) 0.9011(23) 0.2500(0) Uiso C .
C46 0.2583(25) 0.1689(14) 0.8676(16) 0.1630(97) Uiso C .
C47 0.1831(38) 0.1707(20) 0.8088(22) 0.261(16) Uiso C .
C48 0.4535(38) 0.0240(22) 0.0227(24) 0.296(21) Uiso C .
H1A 0.59550(0) 0.19980(0) 0.51560(0) 0.228(55) Uiso H calc
H1B 0.55180(0) 0.26680(0) 0.47770(0) 0.228(55) Uiso H calc
H1C 0.53260(0) 0.20030(0) 0.43320(0) 0.228(55) Uiso H calc
H2A 0.26920(0) 0.39340(0) 0.53820(0) 0.123(37) Uiso H calc
H2B 0.17530(0) 0.33960(0) 0.55640(0) 0.123(37) Uiso H calc
H2C 0.17260(0) 0.36650(0) 0.47490(0) 0.123(37) Uiso H calc
H3A 0.18100(0) 0.17750(0) 0.62780(0) 0.097(45) Uiso H calc
H3B 0.28420(0) 0.23050(0) 0.64290(0) 0.097(45) Uiso H calc
H3C 0.31740(0) 0.15560(0) 0.63500(0) 0.097(45) Uiso H calc
H8 -0.14870(0) 0.05500(0) 0.18120(0) 0.067(39) Uiso H calc
H9 -0.36320(0) 0.04270(0) 0.18290(0) 0.306(75) Uiso H calc
H10 -0.45510(0) 0.10760(0) 0.25750(0) 0.249(75) Uiso H calc
H11 -0.36290(0) 0.18670(0) 0.32590(0) 0.186(57) Uiso H calc
H12 -0.14900(0) 0.20060(0) 0.32750(0) 0.044(25) Uiso H calc
H14 -0.04240(0) 0.13990(0) 0.10670(0) 0.083(32) Uiso H calc
H15 0.01100(0) 0.08170(0) 0.00880(0) 0.136(63) Uiso H calc
H16 0.16110(0) 0.00240(0) 0.02880(0) 0.223(72) Uiso H calc
H17 0.24730(0) -0.01880(0) 0.14570(0) 0.238(70) Uiso H calc
H18 0.18880(0) 0.03780(0) 0.24580(0) 0.069(32) Uiso H calc
H19A 0.02330(0) 0.22420(0) 0.17750(0) 0.072(50) Uiso H calc
H19B -0.02650(0) 0.24800(0) 0.25050(0) 0.041(44) Uiso H calc
H21 0.03480(0) 0.34660(0) 0.31890(0) 0.157(56) Uiso H calc
H22 -0.02590(0) 0.45620(0) 0.29540(0) 0.127(46) Uiso H calc
H23 0.04980(0) 0.51120(0) 0.20190(0) 0.166(57) Uiso H calc
H24 0.18900(0) 0.46370(0) 0.13740(0) 0.193(53) Uiso H calc
H25 0.24270(0) 0.35170(0) 0.15820(0) 0.058(31) Uiso H calc
H27 0.42180(0) 0.25310(0) 0.26110(0) 0.055(32) Uiso H calc
H28 0.55330(0) 0.23960(0) 0.17270(0) 0.236(67) Uiso H calc
H29 0.48070(0) 0.20890(0) 0.05760(0) 0.219(66) Uiso H calc
H30 0.27510(0) 0.19590(0) 0.02560(0) 0.142(57) Uiso H calc
H31 0.14450(0) 0.21860(0) 0.11460(0) 0.106(37) Uiso H calc
H32A 0.00720(0) 0.01750(0) 0.30510(0) 0.125(63) Uiso H calc
H32B -0.06560(0) 0.05090(0) 0.36410(0) 0.110(50) Uiso H calc
H34 -0.07620(0) -0.07910(0) 0.38340(0) 0.190(63) Uiso H calc
H35 -0.00080(0) -0.15810(0) 0.46900(0) 0.151(69) Uiso H calc
H36 0.17330(0) -0.14110(0) 0.54280(0) 0.076(50) Uiso H calc
H39 0.34560(0) 0.10940(0) 0.48250(0) 0.079(38) Uiso H calc
H40 0.43500(0) 0.03450(0) 0.57000(0) 0.107(49) Uiso H calc
H41 0.34180(0) -0.06410(0) 0.58490(0) 0.070(47) Uiso H calc

loop_
_atom_site_aniso_label
_atom_site_aniso_U_11
_atom_site_aniso_U_22
_atom_site_aniso_U_33
_atom_site_aniso_U_23
_atom_site_aniso_U_13
_atom_site_aniso_U_12
Pd 0.0421(5) 0.0408(5) 0.0712(7) 0.0073(6) 0.0020(4) -0.0026(5)
Fe 0.0464(11) 0.0461(11) 0.0688(13) -0.0005(10) 0.0077(9) -0.0074(9)
P1 0.0374(18) 0.0417(18) 0.0687(25) 0.0062(17) -0.0011(17) 0.0010(15)
P2 0.0448(19) 0.0423(19) 0.0697(25) 0.0043(17) 0.0105(17) 0.0010(15)
Si 0.0562(25) 0.0790(29) 0.0700(28) -0.0079(24) 0.0007(21) -0.0172(22)
O1 0.0518(69) 0.1258(97) 0.1168(98) 0.0139(75) -0.0011(65) -0.0094(64)
O2 0.0838(76) 0.0818(75) 0.1095(88) -0.0291(65) -0.0078(63) -0.0185(61)
O3 0.0678(66) 0.1091(85) 0.0717(79) 0.0014(63) 0.0060(57) -0.0392(59)
O4 0.121(11) 0.097(9) 0.124(11) 0.004(8) 0.007(8) -0.065(9)
O5 0.0592(66) 0.0845(74) 0.1036(86) -0.0066(63) 0.0244(60) -0.0063(57)
O6 0.0605(62) 0.0581(67) 0.1137(88) 0.0071(58) 0.0189(58) 0.0098(52)
N 0.0504(74) 0.0515(68) 0.0725(83) 0.0079(59) 0.0003(63) 0.0015(55)
C1 0.042(11) 0.266(28) 0.142(23) 0.003(20) 0.004(13) -0.021(14)
C2 0.100(16) 0.109(17) 0.174(23) -0.083(16) 0.023(15) -0.014(14)
C3 0.087(14) 0.208(25) 0.065(13) 0.006(14) -0.001(11) -0.059(15)
C4 0.069(11) 0.068(10) 0.088(12) 0.004(9) 0.000(9) -0.014(8)
C5 0.067(10) 0.052(9) 0.058(10) 0.000(8) 0.004(8) -0.012(8)
C6 0.0516(85) 0.0587(93) 0.0710(99) 0.0038(77) 0.0052(72) -0.0132(75)
C19 0.039(7) 0.039(7) 0.080(11) 0.003(6) 0.017(7) 0.002(6)
C32 0.053(10) 0.061(9) 0.116(15) 0.033(10) 0.002(9) -0.015(7)
C33 0.0675(98) 0.0593(88) 0.0536(91) 0.0004(72) 0.0130(79) -0.0013(74)
C34 0.091(12) 0.058(10) 0.089(12) 0.004(9) 0.009(10) -0.020(9)
C35 0.132(17) 0.046(10) 0.126(17) 0.022(11) 0.014(14) -0.003(11)
C36 0.099(13) 0.057(10) 0.103(13) 0.042(10) 0.004(10) 0.004(10)
C37 0.069(11) 0.075(11) 0.083(11) 0.020(9) -0.001(9) 0.010(9)
C38 0.0626(91) 0.0485(82) 0.0615(96) 0.0063(71) 0.0134(78) 0.0038(69)
C39 0.074(11) 0.071(10) 0.083(12) 0.021(9) -0.004(10) -0.007(9)
C40 0.085(13) 0.118(16) 0.102(14) 0.024(13) -0.032(11) -0.023(12)
C41 0.108(15) 0.098(17) 0.093(14) 0.049(13) -0.010(12) 0.007(13)

loop_
_atom_type_symbol
_atom_type_number_in_cell
_atom_type_description
_atom_type_scat_dispersion_real
_atom_type_scat_dispersion_imag
_atom_type_scat_source
Pd 4 'Palladium   ' -0.9988 1.0072 'Int. Tab. C, 4.2.6.8, 6.1.1.4'
Fe 4 'Iron        ' 0.3463 0.8444 'Int. Tab. C, 4.2.6.8, 6.1.1.4'
'P ' 8 'Phosphorus  ' 0.1023 0.0942 'Int. Tab. C, 4.2.6.8, 6.1.1.4'
Si 4 'Silicium    ' 0.0817 0.0704 'Int. Tab. C, 4.2.6.8, 6.1.1.4'
'O ' 24 'Oxygen      ' 0.0106 0.0060 'Int. Tab. C, 4.2.6.8, 6.1.1.4'
'N ' 4 'Nitrogen    ' 0.0061 0.0033 'Int. Tab. C, 4.2.6.8, 6.1.1.4'
'C ' 192 'Carbon      ' 0.0033 0.0016 'Int. Tab. C, 4.2.6.8, 6.1.1.4'
'H ' 156 'Hydrogen    ' 0.0000 0.0000 'Int. Tab. C, 4.2.6.8, 6.1.1.4'

loop_
_geom_angle_atom_site_label_1
_geom_angle_atom_site_label_2
_geom_angle_atom_site_label_3
_geom_angle
_geom_angle_publ_flag
Fe Pd P1 91.6(1) no
Fe Pd N 105.5(3) no
Fe Pd C6 37.6(3) no
Fe Pd C32 167.9(4) no
P1 Pd N 161.0(3) no
P1 Pd C6 104.0(3) no
P1 Pd C32 82.8(5) no
N Pd C6 85.5(5) no
N Pd C32 81.8(5) no
C6 Pd C32 154.4(5) no
Pd Fe P2 92.3(1) no
Pd Fe Si 101.8(1) no
Pd Fe C4 172.4(5) no
Pd Fe C5 71.3(5) no
Pd Fe C6 62.5(5) no
P2 Fe Si 164.8(2) no
P2 Fe C4 88.4(5) no
P2 Fe C5 95.3(4) no
P2 Fe C6 98.4(5) no
Si Fe C4 78.5(5) no
Si Fe C5 83.8(5) no
Si Fe C6 93.4(5) no
C4 Fe C5 116.2(7) no
C4 Fe C6 109.9(7) no
C5 Fe C6 132.2(7) no
Pd P1 C7 116.2(4) no
Pd P1 C13 113.1(5) no
Pd P1 C19 116.2(4) no
C7 P1 C13 104.2(6) no
C7 P1 C19 101.1(6) no
C13 P1 C19 104.5(6) no
Fe P2 C19 112.5(5) no
Fe P2 C20 117.4(5) no
Fe P2 C26 117.9(5) no
C19 P2 C20 98.7(5) no
C19 P2 C26 106.1(6) no
C20 P2 C26 101.9(6) no
Fe Si O1 117.1(4) no
Fe Si O2 115.7(4) no
Fe Si O3 114.7(4) no
O1 Si O2 99.2(6) no
O1 Si O3 102.8(6) no
O2 Si O3 105.3(6) no
Si O1 C1 127(1) no
Si O2 C2 124(1) no
Si O3 C3 122(1) no
Pd N C38 112.3(8) no
Pd N C39 129(1) no
C38 N C39 118(1) no
O1 C1 H1A 100(2) no
O1 C1 H1B 110(2) no
O1 C1 H1C 118(2) no
H1A C1 H1B 109(3) no
H1A C1 H1C 109(2) no
H1B C1 H1C 110(3) no
O2 C2 H2A 99(2) no
O2 C2 H2B 99(2) no
O2 C2 H2C 129(2) no
H2A C2 H2B 110(2) no
H2A C2 H2C 110(2) no
H2B C2 H2C 109(2) no
O3 C3 H3A 94(1) no
O3 C3 H3B 116(2) no
O3 C3 H3C 117(2) no
H3A C3 H3B 109(2) no
H3A C3 H3C 110(2) no
H3B C3 H3C 110(2) no
Fe C4 O4 177(1) no
Fe C5 O5 178(1) no
Pd C6 Fe 79.8(5) no
Pd C6 O6 107(1) no
Fe C6 O6 173(1) no
P1 C7 C8 121(1) no
P1 C7 C12 117(1) no
C8 C7 C12 121(1) no
C7 C8 C9 118(1) no
C7 C8 H8 120(1) no
C9 C8 H8 122(1) no
C8 C9 C10 118(2) no
C8 C9 H9 121(2) no
C10 C9 H9 121(2) no
C9 C10 C11 125(2) no
C9 C10 H10 117(2) no
C11 C10 H10 118(2) no
C10 C11 C12 119(2) no
C10 C11 H11 120(2) no
C12 C11 H11 121(2) no
C7 C12 C11 118(1) no
C7 C12 H12 120(1) no
C11 C12 H12 122(1) no
P1 C13 C14 122(1) no
P1 C13 C18 118(1) no
C14 C13 C18 119(1) no
C13 C14 C15 123(2) no
C13 C14 H14 118(1) no
C15 C14 H14 119(1) no
C14 C15 C16 119(2) no
C14 C15 H15 121(2) no
C16 C15 H15 120(2) no
C15 C16 C17 119(2) no
C15 C16 H16 121(2) no
C17 C16 H16 119(2) no
C16 C17 C18 121(2) no
C16 C17 H17 119(2) no
C18 C17 H17 119(2) no
C13 C18 C17 118(1) no
C13 C18 H18 121(1) no
C17 C18 H18 121(2) no
P1 C19 P2 112.6(6) no
P1 C19 H19A 108.0(9) no
P1 C19 H19B 109.1(8) no
P2 C19 H19A 108(1) no
P2 C19 H19B 109.3(9) no
H19A C19 H19B 109(1) no
P2 C20 C21 118(1) no
P2 C20 C25 123(1) no
C21 C20 C25 119(1) no
C20 C21 C22 123(2) no
C20 C21 H21 119(2) no
C22 C21 H21 119(2) no
C21 C22 C23 117(2) no
C21 C22 H22 121(2) no
C23 C22 H22 121(2) no
C22 C23 C24 122(2) no
C22 C23 H23 119(2) no
C24 C23 H23 119(2) no
C23 C24 C25 120(2) no
C23 C24 H24 120(2) no
C25 C24 H24 120(2) no
C20 C25 C24 119(1) no
C20 C25 H25 120(1) no
C24 C25 H25 121(1) no
P2 C26 C27 119(1) no
P2 C26 C31 123(1) no
C27 C26 C31 118(1) no
C26 C27 C28 122(2) no
C26 C27 H27 119(2) no
C28 C27 H27 119(2) no
C27 C28 C29 119(2) no
C27 C28 H28 121(2) no
C29 C28 H28 120(2) no
C28 C29 C30 120(2) no
C28 C29 H29 118(2) no
C30 C29 H29 121(2) no
C29 C30 C31 119(2) no
C29 C30 H30 120(2) no
C31 C30 H30 121(2) no
C26 C31 C30 122(2) no
C26 C31 H31 118(2) no
C30 C31 H31 121(2) no
Pd C32 C33 110(1) no
Pd C32 H32A 110(1) no
Pd C32 H32B 109(1) no
C33 C32 H32A 109(2) no
C33 C32 H32B 110(1) no
H32A C32 H32B 109(1) no
C32 C33 C34 122(1) no
C32 C33 C38 119(1) no
C34 C33 C38 119(1) no
C33 C34 C35 121(1) no
C33 C34 H34 119(2) no
C35 C34 H34 120(2) no
C34 C35 C36 121(2) no
C34 C35 H35 119(2) no
C36 C35 H35 120(2) no
C35 C36 C37 120(2) no
C35 C36 H36 120(2) no
C37 C36 H36 120(2) no
C36 C37 C38 119(1) no
C36 C37 C41 124(2) no
C38 C37 C41 117(1) no
N C38 C33 117(1) no
N C38 C37 122(1) no
C33 C38 C37 120(1) no
N C39 C40 124(2) no
N C39 H39 118(1) no
C40 C39 H39 119(2) no
C39 C40 C41 119(2) no
C39 C40 H40 121(2) no
C41 C40 H40 121(2) no
C37 C41 C40 120(2) no
C37 C41 H41 120(2) no
C40 C41 H41 120(2) no
C43 C42 C47 61(5) no
C42 C43 C44 111(6) no
C42 C43 C47 88(5) no
C44 C43 C47 109(4) no
C43 C44 C45 104(4) no
C44 C45 C46 108(4) no
C45 C46 C47 107(3) no
C42 C47 C43 30(3) no
C42 C47 C46 115(3) no
C43 C47 C46 104(4) no

loop_
_geom_bond_atom_site_label_1
_geom_bond_atom_site_label_2
_geom_bond_distance
_geom_bond_publ_flag
Pd FE 2.850(2) no
Pd P1 2.227(4) no
Pd N 2.15(1) no
Pd C6 2.57(1) no
Pd C32 2.06(1) no
Fe P2 2.206(4) no
Fe SI 2.279(4) no
Fe C4 1.74(1) no
Fe C5 1.76(1) no
Fe C6 1.77(1) no
P1 C7 1.84(1) no
P1 C13 1.82(1) no
P1 C19 1.83(1) no
P2 C19 1.82(1) no
P2 C20 1.83(1) no
P2 C26 1.82(1) no
Si O1 1.66(1) no
Si O2 1.67(1) no
Si O3 1.65(1) no
O1 C1 1.34(2) no
O2 C2 1.43(2) no
O3 C3 1.40(2) no
O4 C4 1.16(2) no
O5 C5 1.19(1) no
O6 C6 1.17(1) no
N C38 1.39(1) no
N C39 1.28(1) no
C1 H1A 1.00(2) no
C1 H1B 1.00(2) no
C1 H1C 1.00(2) no
C2 H2A 1.00(2) no
C2 H2B 1.00(2) no
C2 H2C 1.00(2) no
C3 H3A 1.00(2) no
C3 H3B 1.00(2) no
C3 H3C 1.00(2) no
C7 C8 1.38(1) no
C7 C12 1.38(2) no
C8 C9 1.46(2) no
C8 H8 1.00(1) no
C9 C10 1.33(2) no
C9 H9 1.00(1) no
C10 C11 1.31(2) no
C10 H10 1.00(2) no
C11 C12 1.45(2) no
C11 H11 1.00(1) no
C12 H12 1.00(1) no
C13 C14 1.35(1) no
C13 C18 1.41(1) no
C14 C15 1.36(2) no
C14 H14 1.00(1) no
C15 C16 1.39(2) no
C15 H15 1.00(1) no
C16 C17 1.36(2) no
C16 H16 1.00(2) no
C17 C18 1.39(2) no
C17 H17 1.00(1) no
C18 H18 1.00(1) no
C19 H19A 1.00(1) no
C19 H19B 1.00(1) no
C20 C21 1.37(2) no
C20 C25 1.37(2) no
C21 C22 1.43(2) no
C21 H21 1.00(1) no
C22 C23 1.36(2) no
C22 H22 1.00(2) no
C23 C24 1.37(2) no
C23 H23 1.00(1) no
C24 C25 1.44(2) no
C24 H24 1.00(1) no
C25 H25 1.00(1) no
C26 C27 1.38(2) no
C26 C31 1.33(2) no
C27 C28 1.40(2) no
C27 H27 1.00(1) no
C28 C29 1.34(2) no
C28 H28 1.00(2) no
C29 C30 1.38(3) no
C29 H29 1.00(2) no
C30 C31 1.41(3) no
C30 H30 1.00(2) no
C31 H31 1.00(1) no
C32 C33 1.51(2) no
C32 H32A 1.00(1) no
C32 H32B 1.00(1) no
C33 C34 1.39(2) no
C33 C38 1.39(1) no
C34 C35 1.42(2) no
C34 H34 1.00(1) no
C35 C36 1.34(2) no
C35 H35 1.00(1) no
C36 C37 1.43(2) no
C36 H36 1.00(1) no
C37 C38 1.42(1) no
C37 C41 1.40(2) no
C39 C40 1.43(2) no
C39 H39 1.00(1) no
C40 C41 1.36(2) no
C40 H40 1.00(1) no
C41 H41 1.00(1) no
C42 C43 0.90(7) no
C42 C47 1.79(5) no
C43 C44 1.64(7) no
C43 C47 1.57(7) no
C44 C45 1.23(6) no
C45 C46 1.78(5) no
C46 C47 1.32(4) no

loop_
_geom_hbond_atom_site_label_D
_geom_hbond_atom_site_label_H
_geom_hbond_atom_site_label_A
_geom_hbond_distance_DH
_geom_hbond_distance_HA
_geom_hbond_distance_DA
_geom_hbond_angle_DHA
_geom_hbond_site_symmetry_A
C14 H14 O2 1.00(1) 2.33(1) 3.22(2) 148.8(9) 4_454

loop_
_geom_torsion_atom_site_label_1
_geom_torsion_atom_site_label_2
_geom_torsion_atom_site_label_3
_geom_torsion_atom_site_label_4
_geom_torsion
_geom_torsion_publ_flag
P1 Pd Fe P2 -12.9(2) no
P1 Pd Fe Si 161.1(2) no
P1 Pd Fe C4 -107(4) no
P1 Pd Fe C5 81.9(5) no
P1 Pd Fe C6 -111.1(6) no
N Pd Fe P2 158.8(3) no
N Pd Fe Si -27.2(3) no
N Pd Fe C4 64(4) no
N Pd Fe C5 -106.4(6) no
N Pd Fe C6 60.5(6) no
C6 Pd Fe P2 98.2(6) no
C6 Pd Fe Si -87.8(6) no
C6 Pd Fe C4 3(4) no
C6 Pd Fe C5 -167.0(7) no
C32 Pd Fe P2 -74(2) no
C32 Pd Fe Si 99(2) no
C32 Pd Fe C4 -169(4) no
C32 Pd Fe C5 19(2) no
C32 Pd Fe C6 -173(2) no
Fe Pd P1 C7 -126.5(5) no
Fe Pd P1 C13 113.2(5) no
Fe Pd P1 C19 -7.6(5) no
N Pd P1 C7 79(1) no
N Pd P1 C13 -40(1) no
N Pd P1 C19 -161(1) no
C6 Pd P1 C7 -162.4(6) no
C6 Pd P1 C13 77.3(6) no
C6 Pd P1 C19 -43.6(6) no
C32 Pd P1 C7 42.7(7) no
C32 Pd P1 C13 -77.6(7) no
C32 Pd P1 C19 161.5(7) no
Fe Pd N C38 171.0(8) no
Fe Pd N C39 -9(1) no
P1 Pd N C38 -35(2) no
P1 Pd N C39 144(1) no
C6 Pd N C38 -156.8(9) no
C6 Pd N C39 22(1) no
C32 Pd N C38 0.9(9) no
C32 Pd N C39 -179(1) no
Fe Pd C6 O6 -176(1) no
P1 Pd C6 Fe 74.0(5) no
P1 Pd C6 O6 -102(1) no
N Pd C6 Fe -122.7(5) no
N Pd C6 O6 60(1) no
C32 Pd C6 Fe 177(1) no
C32 Pd C6 O6 0(2) no
Fe Pd C32 C33 -129(2) no
Fe Pd C32 H32A 110(2) no
Fe Pd C32 H32B -9(3) no
P1 Pd C32 C33 167(1) no
P1 Pd C32 H32A 47(1) no
P1 Pd C32 H32B -72(1) no
N Pd C32 C33 -1(1) no
N Pd C32 H32A -121(1) no
N Pd C32 H32B 118(1) no
C6 Pd C32 C33 59(2) no
C6 Pd C32 H32A -60(2) no
C6 Pd C32 H32B 179.4(8) no
Pd Fe P2 C19 32.3(5) no
Pd Fe P2 C20 145.7(5) no
Pd Fe P2 C26 -91.7(5) no
Si Fe P2 C19 -124.9(8) no
Si Fe P2 C20 -11.4(9) no
Si Fe P2 C26 111.1(8) no
C4 Fe P2 C19 -155.3(7) no
C4 Fe P2 C20 -41.8(7) no
C4 Fe P2 C26 80.7(7) no
C5 Fe P2 C19 -39.2(7) no
C5 Fe P2 C20 74.3(7) no
C5 Fe P2 C26 -163.2(7) no
C6 Fe P2 C19 94.9(7) no
C6 Fe P2 C20 -151.7(7) no
C6 Fe P2 C26 -29.1(7) no
Pd Fe Si O1 93.8(5) no
Pd Fe Si O2 -149.8(5) no
Pd Fe Si O3 -26.9(5) no
P2 Fe Si O1 -109.5(8) no
P2 Fe Si O2 6.9(9) no
P2 Fe Si O3 129.8(7) no
C4 Fe Si O1 -78.4(7) no
C4 Fe Si O2 38.0(7) no
C4 Fe Si O3 160.9(7) no
C5 Fe Si O1 163.2(7) no
C5 Fe Si O2 -80.3(7) no
C5 Fe Si O3 42.5(6) no
C6 Fe Si O1 31.1(7) no
C6 Fe Si O2 147.6(7) no
C6 Fe Si O3 -89.5(7) no
Pd Fe C4 O4 64(*) no
P2 Fe C4 O4 -30(*) no
Si Fe C4 O4 157(*) no
C5 Fe C4 O4 -125(*) no
C6 Fe C4 O4 67(*) no
Pd Fe C5 O5 -155(*) no
P2 Fe C5 O5 -64(*) no
Si Fe C5 O5 100(*) no
C4 Fe C5 O5 26(*) no
C6 Fe C5 O5 -170(*) no
Pd Fe C6 O6 159(*) no
P2 Fe C6 Pd -88.2(3) no
P2 Fe C6 O6 71(*) no
Si Fe C6 Pd 101.5(3) no
Si Fe C6 O6 -98(*) no
C4 Fe C6 Pd -179.5(5) no
C4 Fe C6 O6 -19(*) no
C5 Fe C6 Pd 16.7(9) no
C5 Fe C6 O6 176(9) no
Pd P1 C7 C8 -108(1) no
Pd P1 C7 C12 65(1) no
C13 P1 C7 C8 16(1) no
C13 P1 C7 C12 -169(1) no
C19 P1 C7 C8 124(1) no
C19 P1 C7 C12 -60(1) no
Pd P1 C13 C14 -175(1) no
Pd P1 C13 C18 0(1) no
C7 P1 C13 C14 57(1) no
C7 P1 C13 C18 -126(1) no
C19 P1 C13 C14 -48(1) no
C19 P1 C13 C18 128(1) no
Pd P1 C19 P2 31.7(8) no
Pd P1 C19 H19A 151.3(7) no
Pd P1 C19 H19B -89.9(9) no
C7 P1 C19 P2 158.5(7) no
C7 P1 C19 H19A -81(1) no
C7 P1 C19 H19B 37(1) no
C13 P1 C19 P2 -93.6(8) no
C13 P1 C19 H19A 26(1) no
C13 P1 C19 H19B 144.8(9) no
Fe P2 C19 P1 -44.3(8) no
Fe P2 C19 H19A -163.6(7) no
Fe P2 C19 H19B 77(1) no
C20 P2 C19 P1 -168.8(7) no
C20 P2 C19 H19A 72(1) no
C20 P2 C19 H19B -46(1) no
C26 P2 C19 P1 86.0(8) no
C26 P2 C19 H19A -32(1) no
C26 P2 C19 H19B -152.5(9) no
Fe P2 C20 C21 -52(1) no
Fe P2 C20 C25 128(1) no
C19 P2 C20 C21 67(1) no
C19 P2 C20 C25 -110(1) no
C26 P2 C20 C21 176(1) no
C26 P2 C20 C25 -1(1) no
Fe P2 C26 C27 -35(1) no
Fe P2 C26 C31 149(1) no
C19 P2 C26 C27 -162(1) no
C19 P2 C26 C31 22(1) no
C20 P2 C26 C27 94(1) no
C20 P2 C26 C31 -80(1) no
Fe Si O1 C1 37(2) no
O2 Si O1 C1 -87(2) no
O3 Si O1 C1 164(2) no
Fe Si O2 C2 48(1) no
O1 Si O2 C2 174(1) no
O3 Si O2 C2 -79(1) no
Fe Si O3 C3 178(1) no
O1 Si O3 C3 50(1) no
O2 Si O3 C3 -52(1) no
Si O1 C1 H1A 178(1) no
Si O1 C1 H1B 63(3) no
Si O1 C1 H1C -63(3) no
Si O2 C2 H2A -165(1) no
Si O2 C2 H2B 82(2) no
Si O2 C2 H2C -41(3) no
Si O3 C3 H3A 158(1) no
Si O3 C3 H3B 44(2) no
Si O3 C3 H3C -87(2) no
Pd N C38 C33 0(1) no
Pd N C38 C37 177(1) no
C39 N C38 C33 -178(1) no
C39 N C38 C37 -1(2) no
Pd N C39 C40 -176(1) no
Pd N C39 H39 3(2) no
C38 N C39 C40 3(2) no
C38 N C39 H39 -177(1) no
P1 C7 C8 C9 176(1) no
P1 C7 C8 H8 -2(2) no
C12 C7 C8 C9 1(2) no
C12 C7 C8 H8 -177(1) no
P1 C7 C12 C11 -176(1) no
P1 C7 C12 H12 3(2) no
C8 C7 C12 C11 -1(2) no
C8 C7 C12 H12 178(1) no
C7 C8 C9 C10 0(2) no
C7 C8 C9 H9 178(2) no
H8 C8 C9 C10 179(2) no
H8 C8 C9 H9 -2(3) no
C8 C9 C10 C11 0(3) no
C8 C9 C10 H10 -177(2) no
H9 C9 C10 C11 -178(2) no
H9 C9 C10 H10 4(3) no
C9 C10 C11 C12 0(3) no
C9 C10 C11 H11 179(2) no
H10 C10 C11 C12 177(2) no
H10 C10 C11 H11 -2(3) no
C10 C11 C12 C7 1(2) no
C10 C11 C12 H12 -177(2) no
H11 C11 C12 C7 -177(2) no
H11 C11 C12 H12 2(3) no
P1 C13 C14 C15 178(1) no
P1 C13 C14 H14 -1(2) no
C18 C13 C14 C15 2(2) no
C18 C13 C14 H14 -177(1) no
P1 C13 C18 C17 -176(1) no
P1 C13 C18 H18 2(2) no
C14 C13 C18 C17 0(2) no
C14 C13 C18 H18 179(1) no
C13 C14 C15 C16 -2(3) no
C13 C14 C15 H15 178(2) no
H14 C14 C15 C16 177(2) no
H14 C14 C15 H15 -2(3) no
C14 C15 C16 C17 3(3) no
C14 C15 C16 H16 180(2) no
H15 C15 C16 C17 -177(2) no
H15 C15 C16 H16 0(3) no
C15 C16 C17 C18 -1(3) no
C15 C16 C17 H17 180(2) no
H16 C16 C17 C18 -178(2) no
H16 C16 C17 H17 3(3) no
C16 C17 C18 C13 1(3) no
C16 C17 C18 H18 -178(2) no
H17 C17 C18 C13 179(2) no
H17 C17 C18 H18 0(3) no
P2 C20 C21 C22 -176(1) no
P2 C20 C21 H21 2(2) no
C25 C20 C21 C22 1(2) no
C25 C20 C21 H21 -178(1) no
P2 C20 C25 C24 179(1) no
P2 C20 C25 H25 0(2) no
C21 C20 C25 C24 1(2) no
C21 C20 C25 H25 -178(1) no
C20 C21 C22 C23 0(3) no
C20 C21 C22 H22 -179(2) no
H21 C21 C22 C23 179(2) no
H21 C21 C22 H22 1(3) no
C21 C22 C23 C24 0(3) no
C21 C22 C23 H23 179(2) no
H22 C22 C23 C24 178(2) no
H22 C22 C23 H23 -1(3) no
C22 C23 C24 C25 3(3) no
C22 C23 C24 H24 -176(2) no
H23 C23 C24 C25 -176(2) no
H23 C23 C24 H24 3(3) no
C23 C24 C25 C20 -1(2) no
C23 C24 C25 H25 177(2) no
H24 C24 C25 C20 177(2) no
H24 C24 C25 H25 -2(3) no
P2 C26 C27 C28 -173(1) no
P2 C26 C27 H27 5(2) no
C31 C26 C27 C28 1(2) no
C31 C26 C27 H27 -179(2) no
P2 C26 C31 C30 177(1) no
P2 C26 C31 H31 -4(2) no
C27 C26 C31 C30 1(3) no
C27 C26 C31 H31 -179(2) no
C26 C27 C28 C29 -2(3) no
C26 C27 C28 H28 176(2) no
H27 C27 C28 C29 178(2) no
H27 C27 C28 H28 -2(3) no
C27 C28 C29 C30 2(3) no
C27 C28 C29 H29 -178(2) no
H28 C28 C29 C30 -176(2) no
H28 C28 C29 H29 2(3) no
C28 C29 C30 C31 0(3) no
C28 C29 C30 H30 -177(2) no
H29 C29 C30 C31 -177(2) no
H29 C29 C30 H30 4(3) no
C29 C30 C31 C26 -1(3) no
C29 C30 C31 H31 179(2) no
H30 C30 C31 C26 176(2) no
H30 C30 C31 H31 -2(3) no
Pd C32 C33 C34 -178(1) no
Pd C32 C33 C38 3(2) no
H32A C32 C33 C34 -57(2) no
H32A C32 C33 C38 123(1) no
H32B C32 C33 C34 61(2) no
H32B C32 C33 C38 -116(2) no
C32 C33 C34 C35 180(2) no
C32 C33 C34 H34 -2(2) no
C38 C33 C34 C35 0(2) no
C38 C33 C34 H34 176(1) no
C32 C33 C38 N -1(2) no
C32 C33 C38 C37 -178(1) no
C34 C33 C38 N 179(1) no
C34 C33 C38 C37 2(2) no
C33 C34 C35 C36 0(3) no
C33 C34 C35 H35 180(2) no
H34 C34 C35 C36 -177(2) no
H34 C34 C35 H35 2(3) no
C34 C35 C36 C37 2(3) no
C34 C35 C36 H36 -176(2) no
H35 C35 C36 C37 -178(2) no
H35 C35 C36 H36 3(3) no
C35 C36 C37 C38 0(2) no
C35 C36 C37 C41 180(2) no
H36 C36 C37 C38 178(1) no
H36 C36 C37 C41 -1(3) no
C36 C37 C38 N -177(1) no
C36 C37 C38 C33 -1(2) no
C41 C37 C38 N 1(2) no
C41 C37 C38 C33 178(1) no
C36 C37 C41 C40 179(2) no
C36 C37 C41 H41 0(3) no
C38 C37 C41 C40 0(3) no
C38 C37 C41 H41 179(2) no
N C39 C40 C41 -1(3) no
N C39 C40 H40 179(2) no
H39 C39 C40 C41 178(2) no
H39 C39 C40 H40 0(3) no
C39 C40 C41 C37 2(3) no
C39 C40 C41 H41 -178(2) no
H40 C40 C41 C37 -179(2) no
H40 C40 C41 H41 0(3) no
C47 C42 C43 C44 -109(6) no
C43 C42 C47 C46 75(6) no
C42 C43 C44 C45 78(7) no
C47 C43 C44 C45 -17(6) no
C42 C43 C47 C46 -114(5) no
C44 C43 C47 C42 112(7) no
C44 C43 C47 C46 -2(5) no
C43 C44 C45 C46 26(5) no
C44 C45 C46 C47 -30(5) no
C45 C46 C47 C42 -13(4) no
C45 C46 C47 C43 16(4) no
